data_1557022
loop_
_publ_author_name
'Bakthavatsalam, Rangarajan'
'Haris, Muhammed P. U.'
'Shaikh, Samir R.'
'Lohar, Amruta'
'Mohanty, Ashutosh'
'Moghe, Dhanashree'
'Sharma, Shivani'
'Biswas, Chinmoy'
'Raavi, Sai Santhosh Kumar'
'Gonnade, Rajesh G.'
'Kundu, Janardan'

_publ_section_title
;
 Ligand Structure Directed Dimensionality Reduction (2D \\rightarrow 1D)
 in Lead Bromide Perovskite
;
_journal_name_full 'The Journal of Physical Chemistry C'
_journal_paper_doi 10.1021/acs.jpcc.9b11033
_journal_year 2020
_chemical_formula_moiety 'Pb Br5, C4 H15 N2  S2, N H4'
_chemical_formula_sum 'C4 H18 Br5 N3 Pb S2'
_chemical_formula_weight 779.07
_space_group_crystal_system monoclinic
_space_group_IT_number 4
_space_group_name_Hall 'P 2yb'
_space_group_name_H-M_alt 'P 1 21 1'
_atom_sites_solution_hydrogens geom
_audit_creation_method SHELXL-2014/7
_cell_angle_alpha 90
_cell_angle_beta 104.155(4)
_cell_angle_gamma 90
_cell_formula_units_Z 2
_cell_length_a 10.0660(13)
_cell_length_b 8.4068(11)
_cell_length_c 10.9787(14)
_cell_measurement_reflns_used 9853
_cell_measurement_temperature 100(2)
_cell_measurement_theta_max 45.34
_cell_measurement_theta_min 2.47
_cell_volume 900.8(2)
_computing_cell_refinement 'SAINT (Bruker, 2016)'
_computing_data_collection 'APEX3 (Bruker, 2016)'
_computing_data_reduction 'SAINT (Bruker, 2016)'
_computing_molecular_graphics 'Bruker SHELXTL'
_computing_publication_material 'Bruker SHELXTL'
_computing_structure_refinement 'SHELXL-2014/7 (Sheldrick, 2014)'
_computing_structure_solution 'SHELXS-97 (Sheldrick 2008)'
_diffrn_ambient_temperature 100(2)
_diffrn_detector 'Photon II CPAD Area Detector'
_diffrn_detector_area_resol_mean 7.39
_diffrn_measured_fraction_theta_full 0.994
_diffrn_measured_fraction_theta_max 0.996
_diffrn_measurement_device '\k-geometry diffractometer'
_diffrn_measurement_device_type 'Bruker D8 VENTURE Kappa Duo PHOTON II CPAD'
_diffrn_measurement_method '\f and \w scans'
_diffrn_radiation_monochromator 'multilayer mirrors'
_diffrn_radiation_type MoK\a
_diffrn_radiation_wavelength 0.71073
_diffrn_reflns_av_R_equivalents 0.0569
_diffrn_reflns_av_unetI/netI 0.0423
_diffrn_reflns_Laue_measured_fraction_full 0.994
_diffrn_reflns_Laue_measured_fraction_max 0.996
_diffrn_reflns_limit_h_max 14
_diffrn_reflns_limit_h_min -14
_diffrn_reflns_limit_k_max 11
_diffrn_reflns_limit_k_min -11
_diffrn_reflns_limit_l_max 15
_diffrn_reflns_limit_l_min -15
_diffrn_reflns_number 26535
_diffrn_reflns_point_group_measured_fraction_full 0.995
_diffrn_reflns_point_group_measured_fraction_max 0.997
_diffrn_reflns_theta_full 25.242
_diffrn_reflns_theta_max 29.988
_diffrn_reflns_theta_min 3.158
_diffrn_source 'micro-focus sealed tube'
_diffrn_source_type 'Incoatech I\mS HB'
_exptl_absorpt_coefficient_mu 20.665
_exptl_absorpt_correction_T_max 0.576
_exptl_absorpt_correction_T_min 0.065
_exptl_absorpt_correction_type multi-scan
_exptl_absorpt_process_details 'SADABS (BRUKER, 2016)'
_exptl_crystal_colour COLOURLESS
_exptl_crystal_density_diffrn 2.872
_exptl_crystal_description PLATE
_exptl_crystal_F_000 704
_exptl_crystal_size_max 0.290
_exptl_crystal_size_mid 0.190
_exptl_crystal_size_min 0.030
_refine_diff_density_max 4.551
_refine_diff_density_min -4.417
_refine_diff_density_rms 0.754
_refine_ls_abs_structure_details
;
 Refined as an inversion twin.
;
_refine_ls_abs_structure_Flack 0.21(2)
_refine_ls_extinction_method none
_refine_ls_goodness_of_fit_ref 1.098
_refine_ls_hydrogen_treatment constr
_refine_ls_matrix_type full
_refine_ls_number_parameters 139
_refine_ls_number_reflns 5225
_refine_ls_number_restraints 31
_refine_ls_restrained_S_all 1.095
_refine_ls_R_factor_all 0.0717
_refine_ls_R_factor_gt 0.0696
_refine_ls_shift/su_max 0.000
_refine_ls_shift/su_mean 0.000
_refine_ls_structure_factor_coef Fsqd
_refine_ls_weighting_details 'w=1/[\s^2^(Fo^2^)+(0.1765P)^2^+8.7096P] where P=(Fo^2^+2Fc^2^)/3'
_refine_ls_weighting_scheme calc
_refine_ls_wR_factor_gt 0.2101
_refine_ls_wR_factor_ref 0.2163
_reflns_Friedel_coverage 0.882
_reflns_Friedel_fraction_full 0.996
_reflns_Friedel_fraction_max 0.998
_reflns_number_gt 5078
_reflns_number_total 5225
_reflns_threshold_expression 'I > 2\s(I)'
_cod_data_source_file jp9b11033_si_003.cif
_cod_data_source_block mo_JK_13_0m_test
_cod_depositor_comments
;
The following automatic conversions were performed:

data item '_exptl_absorpt_correction_type' value 'MULTI-SCAN' was
changed to 'multi-scan' in accordance with the
/home/data/users/saulius/crontab/automatic-downloads/rss-feeds/ACS/lib/dictionaries/cif_core.dic
dictionary named 'cif_core.dic' version 2.4.2 last updated on
2011-04-26.

Automatic conversion script
Id: cif_fix_values 7556 2019-12-06 15:28:31Z antanas 
;
_cod_original_sg_symbol_H-M 'P 21'
_cod_database_code 1557022
_shelx_shelxl_version_number 2014/7
_shelx_space_group_comment
;
The symmetry employed for this shelxl refinement is uniquely defined
by the following loop, which should always be used as a source of
symmetry information in preference to the above space-group names.
They are only intended as comments.
;
_shelx_estimated_absorpt_t_min 0.065
_shelx_estimated_absorpt_t_max 0.576

loop_
_space_group_symop_operation_xyz
'x, y, z'
'-x, y+1/2, -z'

loop_
_atom_site_label
_atom_site_type_symbol
_atom_site_fract_x
_atom_site_fract_y
_atom_site_fract_z
_atom_site_U_iso_or_equiv
_atom_site_adp_type
_atom_site_occupancy
_atom_site_site_symmetry_order
_atom_site_calc_flag
_atom_site_refinement_flags_posn
_atom_site_refinement_flags_adp
Pb1 Pb 0.87554(7) 0.29643(7) 0.80184(5) 0.0099(2) Uani 1 1 d . .
Br1 Br 0.6306(2) 0.2298(3) 0.88783(18) 0.0139(4) Uani 1 1 d . .
Br2 Br 1.0171(2) 0.0713(2) 1.0111(2) 0.0162(4) Uani 1 1 d . .
Br3 Br 1.1410(2) 0.3092(4) 0.70885(18) 0.0191(5) Uani 1 1 d . .
Br4 Br 0.7248(2) 0.5396(3) 0.6172(2) 0.0148(5) Uani 1 1 d . .
Br5 Br 0.7705(3) 0.0483(3) 0.6168(2) 0.0177(5) Uani 1 1 d . .
S1 S 0.3389(6) 0.9341(7) 0.7662(5) 0.0180(10) Uani 1 1 d . .
S2 S 0.4510(6) 0.7578(7) 0.7089(5) 0.0176(10) Uani 1 1 d . .
C1 C 0.096(2) 0.780(3) 0.653(2) 0.016(4) Uani 1 1 d . .
H1A H 0.1447 0.6985 0.6157 0.020 Uiso 1 1 calc R U
H1B H 0.0103 0.7321 0.6650 0.020 Uiso 1 1 calc R U
C2 C 0.185(2) 0.830(3) 0.780(2) 0.019(4) Uani 1 1 d . .
H2A H 0.2115 0.7342 0.8327 0.023 Uiso 1 1 calc R U
H2B H 0.1313 0.8999 0.8225 0.023 Uiso 1 1 calc R U
C3 C 0.541(2) 0.667(3) 0.859(2) 0.016(4) Uani 1 1 d . U
H3A H 0.4737 0.6254 0.9031 0.019 Uiso 1 1 calc R U
H3B H 0.5971 0.5758 0.8424 0.019 Uiso 1 1 calc R U
C4 C 0.634(2) 0.786(4) 0.942(2) 0.020(4) Uani 1 1 d . U
H4A H 0.5784 0.8775 0.9589 0.024 Uiso 1 1 calc R U
H4B H 0.6782 0.7364 1.0235 0.024 Uiso 1 1 calc R U
N1 N 0.061(2) 0.916(3) 0.5651(19) 0.022(4) Uani 1 1 d . U
H1NA H 0.0196 0.9931 0.6003 0.033 Uiso 1 1 calc R U
H1NB H 0.0034 0.8821 0.4923 0.033 Uiso 1 1 calc R U
H1NC H 0.1391 0.9550 0.5484 0.033 Uiso 1 1 calc R U
N2 N 0.738(2) 0.842(2) 0.8805(18) 0.018(3) Uani 1 1 d . U
H2NA H 0.6969 0.8986 0.8106 0.026 Uiso 1 1 calc R U
H2NB H 0.7825 0.7572 0.8582 0.026 Uiso 1 1 calc R U
H2NC H 0.7983 0.9055 0.9341 0.026 Uiso 1 1 calc R U
N3 N 0.4317(18) 0.303(3) 0.6022(15) 0.016(3) Uani 1 1 d . U

loop_
_atom_site_aniso_label
_atom_site_aniso_U_11
_atom_site_aniso_U_22
_atom_site_aniso_U_33
_atom_site_aniso_U_23
_atom_site_aniso_U_13
_atom_site_aniso_U_12
Pb1 0.0146(3) 0.0076(3) 0.0076(3) 0.0005(2) 0.0029(2) 0.0003(3)
Br1 0.0162(9) 0.0153(9) 0.0112(8) 0.0030(6) 0.0054(7) 0.0020(7)
Br2 0.0208(11) 0.0110(10) 0.0142(9) 0.0035(7) -0.0005(8) -0.0021(8)
Br3 0.0178(9) 0.0252(14) 0.0157(8) 0.0048(8) 0.0067(7) 0.0034(9)
Br4 0.0204(11) 0.0124(9) 0.0128(9) 0.0045(6) 0.0062(7) 0.0035(8)
Br5 0.0262(12) 0.0148(10) 0.0130(9) -0.0051(7) 0.0066(8) -0.0031(9)
S1 0.020(2) 0.015(2) 0.019(2) -0.0003(18) 0.004(2) -0.0011(19)
S2 0.021(2) 0.020(3) 0.012(2) -0.0028(16) 0.0051(19) 0.0003(18)
C1 0.013(8) 0.017(10) 0.019(9) 0.000(8) 0.003(7) 0.001(9)
C2 0.015(9) 0.025(12) 0.014(9) 0.002(8) -0.001(7) 0.000(8)
C3 0.016(5) 0.015(5) 0.018(5) 0.001(4) 0.005(4) 0.001(4)
C4 0.020(5) 0.020(5) 0.019(5) 0.000(4) 0.004(4) -0.001(4)
N1 0.029(7) 0.021(7) 0.017(6) 0.000(5) 0.006(6) 0.001(6)
N2 0.014(6) 0.014(6) 0.024(6) -0.001(5) 0.004(5) -0.003(5)
N3 0.014(6) 0.019(6) 0.012(5) 0.003(5) -0.002(5) 0.001(6)

loop_
_atom_type_symbol
_atom_type_description
_atom_type_scat_dispersion_real
_atom_type_scat_dispersion_imag
_atom_type_scat_source
C C 0.0033 0.0016 'International Tables Vol C Tables 4.2.6.8 and 6.1.1.4'
H H 0.0000 0.0000 'International Tables Vol C Tables 4.2.6.8 and 6.1.1.4'
N N 0.0061 0.0033 'International Tables Vol C Tables 4.2.6.8 and 6.1.1.4'
S S 0.1246 0.1234 'International Tables Vol C Tables 4.2.6.8 and 6.1.1.4'
Br Br -0.2901 2.4595 'International Tables Vol C Tables 4.2.6.8 and 6.1.1.4'
Pb Pb -3.3944 10.1111 'International Tables Vol C Tables 4.2.6.8 and 6.1.1.4'

loop_
_geom_angle_atom_site_label_1
_geom_angle_atom_site_label_2
_geom_angle_atom_site_label_3
_geom_angle
_geom_angle_site_symmetry_3
Br1 Pb1 Br5 84.06(7) .
Br1 Pb1 Br4 91.25(6) .
Br5 Pb1 Br4 88.83(6) .
Br1 Pb1 Br2 84.99(7) .
Br5 Pb1 Br2 95.95(7) .
Br4 Pb1 Br2 173.57(7) .
Br1 Pb1 Br3 170.87(7) .
Br5 Pb1 Br3 89.45(7) .
Br4 Pb1 Br3 95.05(7) .
Br2 Pb1 Br3 89.31(7) .
Br1 Pb1 Br2 96.57(7) 2_757
Br5 Pb1 Br2 177.42(7) 2_757
Br4 Pb1 Br2 88.66(7) 2_757
Br2 Pb1 Br2 86.60(2) 2_757
Br3 Pb1 Br2 90.19(7) 2_757
Pb1 Br2 Pb1 169.63(8) 2_747
C2 S1 S2 102.8(8) .
C3 S2 S1 102.4(7) .
N1 C1 C2 112(2) .
C1 C2 S1 112.3(15) .
C4 C3 S2 111.0(16) .
N2 C4 C3 109.8(19) .

loop_
_geom_bond_atom_site_label_1
_geom_bond_atom_site_label_2
_geom_bond_distance
_geom_bond_site_symmetry_2
Pb1 Br1 2.902(2) .
Pb1 Br5 2.923(2) .
Pb1 Br4 3.014(2) .
Pb1 Br2 3.048(2) .
Pb1 Br3 3.087(2) .
Pb1 Br2 3.105(2) 2_757
Br2 Pb1 3.105(2) 2_747
S1 C2 1.82(2) .
S1 S2 2.052(8) .
S2 C3 1.84(2) .
C1 N1 1.48(3) .
C1 C2 1.52(3) .
C3 C4 1.51(3) .
C4 N2 1.46(3) .

loop_
_geom_torsion_atom_site_label_1
_geom_torsion_atom_site_label_2
_geom_torsion_atom_site_label_3
_geom_torsion_atom_site_label_4
_geom_torsion
N1 C1 C2 S1 -54(2)
S2 S1 C2 C1 -69.4(17)
S1 S2 C3 C4 -61.2(16)
S2 C3 C4 N2 -62(2)
